data_7030675
loop_
_publ_author_name
'Johnson, Andrew L.'
'Davidson, Matthew G.'
'P\'erez, Yolanda'
'Jones, Matthew D.'
'Merle, Nicolas'
'Raithby, Paul R.'
'Richards, Stephen P.'

_publ_section_title
;
 Synthesis and structure of aluminium amine-phenolate complexes
;
_journal_coden_ASTM DTARAF
_journal_issue 28
_journal_name_full 'Dalton Transactions'
_journal_page_first 5551
_journal_page_last 5558
_journal_paper_doi 10.1039/b904534a
_journal_year 2009
_chemical_formula_sum 'C61 H72 Al2 N2 O6'
_chemical_formula_weight 983.16
_chemical_name_common (Al(L2))2
_space_group_IT_number 2
_symmetry_cell_setting triclinic
_symmetry_space_group_name_Hall '-P 1'
_symmetry_space_group_name_H-M 'P -1'
_atom_sites_solution_hydrogens geom
_atom_sites_solution_primary direct
_atom_sites_solution_secondary difmap
_audit_creation_method SHELXL-97
_cell_angle_alpha 83.346(1)
_cell_angle_beta 74.345(1)
_cell_angle_gamma 74.317(1)
_cell_formula_units_Z 2
_cell_length_a 10.7360(1)
_cell_length_b 15.6960(2)
_cell_length_c 17.5490(3)
_cell_measurement_reflns_used 54058
_cell_measurement_temperature 150(2)
_cell_measurement_theta_max 28.283
_cell_measurement_theta_min 2.910
_cell_volume 2738.57(7)
_computing_cell_refinement 'HKL Scalepack (Otwinowski & Minor 1997)'
_computing_data_collection 'Kappa CCD'
_computing_data_reduction 'Denzo and Scalepak (Otwinowski & Minor, 1997)'
_computing_molecular_graphics 'ORTEP 3 for Windows (Farrugia, 1997)'
_computing_publication_material 'SHELXL-97 (Sheldrick, 1997)'
_computing_structure_refinement 'SHELXL-97 (Sheldrick, 1997)'
_computing_structure_solution 'SHELXS-86 (Sheldrick, 1986)'
_diffrn_ambient_temperature 150(2)
_diffrn_measured_fraction_theta_full 0.989
_diffrn_measured_fraction_theta_max 0.989
_diffrn_measurement_device_type 'Bruker Nonius Kappa CCD'
_diffrn_measurement_method 'Omega and phi scans'
_diffrn_radiation_monochromator graphite
_diffrn_radiation_source 'fine-focus sealed tube'
_diffrn_radiation_type MoK\a
_diffrn_radiation_wavelength 0.71073
_diffrn_reflns_av_R_equivalents 0.0339
_diffrn_reflns_av_sigmaI/netI 0.0292
_diffrn_reflns_limit_h_max 13
_diffrn_reflns_limit_h_min -13
_diffrn_reflns_limit_k_max 20
_diffrn_reflns_limit_k_min -20
_diffrn_reflns_limit_l_max 22
_diffrn_reflns_limit_l_min -22
_diffrn_reflns_number 46610
_diffrn_reflns_theta_full 27.56
_diffrn_reflns_theta_max 27.56
_diffrn_reflns_theta_min 3.54
_diffrn_standards_decay_% 0
_diffrn_standards_interval_count 0
_diffrn_standards_interval_time 0
_diffrn_standards_number 0
_exptl_absorpt_coefficient_mu 0.105
_exptl_absorpt_correction_T_max 0.982
_exptl_absorpt_correction_T_min 0.891
_exptl_absorpt_correction_type multi-scan
_exptl_absorpt_process_details
;
multi-scan from symmetry-related measurements
Sortav (Blessing 1995)
;
_exptl_crystal_colour Colourless
_exptl_crystal_density_diffrn 1.192
_exptl_crystal_density_method 'not measured'
_exptl_crystal_description Block
_exptl_crystal_F_000 1052
_exptl_crystal_size_max 0.17
_exptl_crystal_size_mid 0.10
_exptl_crystal_size_min 0.08
_refine_diff_density_max 0.377
_refine_diff_density_min -0.353
_refine_diff_density_rms 0.080
_refine_ls_extinction_method none
_refine_ls_goodness_of_fit_ref 1.110
_refine_ls_hydrogen_treatment constr
_refine_ls_matrix_type full
_refine_ls_number_parameters 640
_refine_ls_number_reflns 12512
_refine_ls_number_restraints 0
_refine_ls_restrained_S_all 1.110
_refine_ls_R_factor_all 0.0535
_refine_ls_R_factor_gt 0.0423
_refine_ls_shift/su_max 0.001
_refine_ls_shift/su_mean 0.000
_refine_ls_structure_factor_coef Fsqd
_refine_ls_weighting_details 'calc w=1/[\s^2^(Fo^2^)+(0.0496P)^2^+1.0771P] where P=(Fo^2^+2Fc^2^)/3'
_refine_ls_weighting_scheme calc
_refine_ls_wR_factor_gt 0.1110
_refine_ls_wR_factor_ref 0.1183
_reflns_number_gt 10478
_reflns_number_total 12512
_reflns_threshold_expression >2sigma(I)
_cod_duplicate_entry 7001674
_cod_data_source_file b904534a.txt
_cod_data_source_block '[Al(L2)]2'
_cod_depositor_comments
;
The following automatic conversions were performed:

'_symmetry_cell_setting' value 'Triclinic' changed to 'triclinic'
according to
/usr/data/users/saulius/automatic-downloads/retrospective/RSC/lib/dictionaries/cif_core.dic
dictionary named 'cif_core.dic' version 2.4.2 from 2011-04-26.

Automatic conversion script
Id: cif_fix_values 2281 2013-09-26 08:29:07Z andrius 
;
_cod_original_cell_volume 2738.57(6)
_cod_original_sg_symbol_H-M P-1
_cod_database_code 7030675

loop_
_symmetry_equiv_pos_as_xyz
'x, y, z'
'-x, -y, -z'

loop_
_atom_site_label
_atom_site_type_symbol
_atom_site_fract_x
_atom_site_fract_y
_atom_site_fract_z
_atom_site_U_iso_or_equiv
_atom_site_adp_type
_atom_site_occupancy
_atom_site_symmetry_multiplicity
_atom_site_calc_flag
_atom_site_refinement_flags
Al1 Al 0.60110(4) 0.28747(3) 0.43042(2) 0.02080(9) Uani 1 1 d .
N1 N 0.71175(11) 0.19808(7) 0.34221(7) 0.0220(2) Uani 1 1 d .
O1 O 0.50880(9) 0.20204(6) 0.46297(6) 0.0246(2) Uani 1 1 d .
C1 C 0.55329(15) 0.11897(9) 0.42689(9) 0.0274(3) Uani 1 1 d .
H1A H 0.4763 0.0953 0.4276 0.033 Uiso 1 1 calc R
H1B H 0.6129 0.0756 0.4554 0.033 Uiso 1 1 calc R
C2 C 0.62816(14) 0.13597(10) 0.34240(8) 0.0272(3) Uani 1 1 d .
H2A H 0.6857 0.0795 0.3196 0.033 Uiso 1 1 calc R
H2B H 0.5640 0.1621 0.3096 0.033 Uiso 1 1 calc R
O2 O 0.73865(9) 0.29136(7) 0.46398(6) 0.0256(2) Uani 1 1 d .
C21 C 0.86860(13) 0.27500(9) 0.42395(8) 0.0236(3) Uani 1 1 d .
C22 C 0.94973(14) 0.32605(10) 0.43652(9) 0.0278(3) Uani 1 1 d .
C23 C 1.08305(15) 0.30772(10) 0.39433(10) 0.0330(3) Uani 1 1 d .
H23 H 1.1384 0.3417 0.4032 0.040 Uiso 1 1 calc R
C24 C 1.13870(14) 0.24174(11) 0.33977(10) 0.0334(3) Uani 1 1 d .
C25 C 1.05678(14) 0.19188(10) 0.32836(9) 0.0284(3) Uani 1 1 d .
H25 H 1.0923 0.1470 0.2908 0.034 Uiso 1 1 calc R
C26 C 0.92334(13) 0.20637(9) 0.37097(8) 0.0246(3) Uani 1 1 d .
C27 C 0.89141(16) 0.39789(11) 0.49526(10) 0.0359(3) Uani 1 1 d .
H27A H 0.9589 0.4296 0.4945 0.054 Uiso 1 1 calc R
H27B H 0.8634 0.3714 0.5485 0.054 Uiso 1 1 calc R
H27C H 0.8140 0.4395 0.4811 0.054 Uiso 1 1 calc R
C28 C 1.28425(16) 0.22376(13) 0.29493(13) 0.0499(5) Uani 1 1 d .
H28A H 1.3195 0.1602 0.2862 0.075 Uiso 1 1 calc R
H28B H 1.3351 0.2424 0.3258 0.075 Uiso 1 1 calc R
H28C H 1.2924 0.2570 0.2437 0.075 Uiso 1 1 calc R
C29 C 0.83852(13) 0.14740(9) 0.36343(8) 0.0252(3) Uani 1 1 d .
H29A H 0.8903 0.1045 0.3222 0.030 Uiso 1 1 calc R
H29B H 0.8163 0.1135 0.4143 0.030 Uiso 1 1 calc R
O3 O 0.55169(10) 0.37242(7) 0.36298(6) 0.0274(2) Uani 1 1 d .
C31 C 0.53616(14) 0.36585(9) 0.29024(8) 0.0255(3) Uani 1 1 d .
C32 C 0.42746(15) 0.42479(10) 0.26681(9) 0.0305(3) Uani 1 1 d .
C33 C 0.41568(17) 0.42082(11) 0.19038(10) 0.0377(4) Uani 1 1 d .
H33 H 0.3438 0.4617 0.1738 0.045 Uiso 1 1 calc R
C34 C 0.50421(18) 0.35976(12) 0.13720(10) 0.0395(4) Uani 1 1 d .
C35 C 0.60877(16) 0.30049(11) 0.16261(9) 0.0331(3) Uani 1 1 d .
H35 H 0.6696 0.2573 0.1277 0.040 Uiso 1 1 calc R
C36 C 0.62639(14) 0.30300(10) 0.23824(8) 0.0266(3) Uani 1 1 d .
C37 C 0.32722(16) 0.48799(11) 0.32541(11) 0.0397(4) Uani 1 1 d .
H37A H 0.3669 0.5347 0.3332 0.059 Uiso 1 1 calc R
H37B H 0.3014 0.4558 0.3761 0.059 Uiso 1 1 calc R
H37C H 0.2480 0.5147 0.3052 0.059 Uiso 1 1 calc R
C38 C 0.4858(2) 0.35629(17) 0.05516(12) 0.0624(6) Uani 1 1 d .
H38A H 0.3989 0.3446 0.0596 0.094 Uiso 1 1 calc R
H38B H 0.5570 0.3089 0.0267 0.094 Uiso 1 1 calc R
H38C H 0.4895 0.4131 0.0261 0.094 Uiso 1 1 calc R
C39 C 0.74604(14) 0.24212(10) 0.26177(8) 0.0258(3) Uani 1 1 d .
H39A H 0.7893 0.1960 0.2223 0.031 Uiso 1 1 calc R
H39B H 0.8113 0.2765 0.2608 0.031 Uiso 1 1 calc R
Al2 Al 0.40620(4) 0.23592(3) 0.56349(2) 0.02086(9) Uani 1 1 d .
N2 N 0.32635(11) 0.31098(7) 0.66256(7) 0.0218(2) Uani 1 1 d .
O4 O 0.47631(9) 0.33072(6) 0.52301(6) 0.0240(2) Uani 1 1 d .
C3 C 0.46066(14) 0.40178(9) 0.57115(8) 0.0252(3) Uani 1 1 d .
H3A H 0.3914 0.4538 0.5592 0.030 Uiso 1 1 calc R
H3B H 0.5458 0.4193 0.5613 0.030 Uiso 1 1 calc R
C4 C 0.41900(14) 0.36858(9) 0.65680(8) 0.0249(3) Uani 1 1 d .
H4A H 0.4988 0.3345 0.6748 0.030 Uiso 1 1 calc R
H4B H 0.3738 0.4194 0.6912 0.030 Uiso 1 1 calc R
O5 O 0.25382(9) 0.22834(7) 0.55119(6) 0.0256(2) Uani 1 1 d .
C51 C 0.13271(13) 0.24466(9) 0.60332(8) 0.0230(3) Uani 1 1 d .
C52 C 0.04308(14) 0.19411(9) 0.60236(8) 0.0258(3) Uani 1 1 d .
C53 C -0.08128(14) 0.21189(10) 0.65645(9) 0.0293(3) Uani 1 1 d .
H53 H -0.1428 0.1788 0.6552 0.035 Uiso 1 1 calc R
C54 C -0.11930(14) 0.27645(10) 0.71251(9) 0.0292(3) Uani 1 1 d .
C55 C -0.02857(14) 0.32517(10) 0.71229(9) 0.0265(3) Uani 1 1 d .
H55 H -0.0518 0.3692 0.7500 0.032 Uiso 1 1 calc R
C56 C 0.09580(13) 0.31084(9) 0.65791(8) 0.0239(3) Uani 1 1 d .
C57 C 0.08472(16) 0.12135(10) 0.54525(10) 0.0329(3) Uani 1 1 d .
H57A H 0.0110 0.0933 0.5517 0.049 Uiso 1 1 calc R
H57B H 0.1628 0.0770 0.5559 0.049 Uiso 1 1 calc R
H57C H 0.1075 0.1462 0.4909 0.049 Uiso 1 1 calc R
C58 C -0.25256(15) 0.29119(12) 0.77256(10) 0.0393(4) Uani 1 1 d .
H58A H -0.2448 0.2503 0.8187 0.059 Uiso 1 1 calc R
H58B H -0.3194 0.2805 0.7488 0.059 Uiso 1 1 calc R
H58C H -0.2801 0.3524 0.7893 0.059 Uiso 1 1 calc R
C59 C 0.19084(13) 0.36629(9) 0.65732(9) 0.0246(3) Uani 1 1 d .
H59A H 0.2000 0.4042 0.6080 0.030 Uiso 1 1 calc R
H59B H 0.1531 0.4056 0.7026 0.030 Uiso 1 1 calc R
O6 O 0.49346(10) 0.14719(7) 0.61382(6) 0.0285(2) Uani 1 1 d .
C61 C 0.52346(14) 0.14024(9) 0.68418(8) 0.0244(3) Uani 1 1 d .
C62 C 0.63979(14) 0.07705(9) 0.69407(9) 0.0280(3) Uani 1 1 d .
C63 C 0.66777(15) 0.06521(10) 0.76805(10) 0.0327(3) Uani 1 1 d .
H63 H 0.7450 0.0215 0.7752 0.039 Uiso 1 1 calc R
C64 C 0.58686(16) 0.11502(11) 0.83202(9) 0.0328(3) Uani 1 1 d .
C65 C 0.47502(15) 0.17939(10) 0.81998(9) 0.0292(3) Uani 1 1 d .
H65 H 0.4200 0.2154 0.8624 0.035 Uiso 1 1 calc R
C66 C 0.44175(14) 0.19234(9) 0.74734(8) 0.0248(3) Uani 1 1 d .
C67 C 0.72927(16) 0.02540(11) 0.62408(10) 0.0373(4) Uani 1 1 d .
H67A H 0.8108 -0.0106 0.6380 0.056 Uiso 1 1 calc R
H67B H 0.7528 0.0665 0.5793 0.056 Uiso 1 1 calc R
H67C H 0.6825 -0.0134 0.6093 0.056 Uiso 1 1 calc R
C68 C 0.61966(19) 0.10115(14) 0.91174(10) 0.0459(4) Uani 1 1 d .
H68A H 0.5547 0.1446 0.9480 0.069 Uiso 1 1 calc R
H68B H 0.7096 0.1086 0.9056 0.069 Uiso 1 1 calc R
H68C H 0.6159 0.0412 0.9334 0.069 Uiso 1 1 calc R
C69 C 0.31349(14) 0.25733(9) 0.73895(8) 0.0252(3) Uani 1 1 d .
H69A H 0.2449 0.2243 0.7436 0.030 Uiso 1 1 calc R
H69B H 0.2817 0.2980 0.7832 0.030 Uiso 1 1 calc R
C1S C 0.72951(16) 0.03110(10) 0.14652(9) 0.0320(3) Uani 1 1 d .
C2S C 0.74375(17) -0.03143(10) 0.20862(9) 0.0333(3) Uani 1 1 d .
H2S H 0.6676 -0.0495 0.2404 0.040 Uiso 1 1 calc R
C3S C 0.86694(19) -0.06786(11) 0.22501(10) 0.0413(4) Uani 1 1 d .
H3S H 0.8748 -0.1104 0.2677 0.050 Uiso 1 1 calc R
C4S C 0.9778(2) -0.04235(13) 0.17940(14) 0.0522(5) Uani 1 1 d .
H4S H 1.0624 -0.0671 0.1906 0.063 Uiso 1 1 calc R
C5S C 0.9660(2) 0.01928(14) 0.11723(14) 0.0567(5) Uani 1 1 d .
H5S H 1.0426 0.0369 0.0856 0.068 Uiso 1 1 calc R
C6S C 0.8427(2) 0.05540(12) 0.10095(11) 0.0445(4) Uani 1 1 d .
H6S H 0.8357 0.0975 0.0579 0.053 Uiso 1 1 calc R
C7S C 0.5944(2) 0.07138(13) 0.13057(12) 0.0497(5) Uani 1 1 d .
H7S1 H 0.5414 0.1144 0.1706 0.075 Uiso 1 1 calc R
H7S2 H 0.5485 0.0247 0.1328 0.075 Uiso 1 1 calc R
H7S3 H 0.6054 0.1013 0.0779 0.075 Uiso 1 1 calc R
C11S C 0.17102(19) 0.48282(11) 0.86570(11) 0.0422(4) Uani 1 1 d .
C12S C 0.0477(2) 0.46383(13) 0.89970(11) 0.0480(4) Uani 1 1 d .
H12S H 0.0373 0.4259 0.9461 0.058 Uiso 1 1 calc R
C13S C -0.05948(19) 0.49934(13) 0.86689(12) 0.0475(4) Uani 1 1 d .
H13S H -0.1429 0.4860 0.8911 0.057 Uiso 1 1 calc R
C14S C -0.04684(19) 0.55379(11) 0.79972(11) 0.0427(4) Uani 1 1 d .
H14S H -0.1210 0.5780 0.7773 0.051 Uiso 1 1 calc R
C15S C 0.07409(19) 0.57305(11) 0.76507(10) 0.0389(4) Uani 1 1 d .
H15S H 0.0836 0.6105 0.7184 0.047 Uiso 1 1 calc R
C16S C 0.18173(18) 0.53826(11) 0.79767(10) 0.0384(4) Uani 1 1 d .
H16S H 0.2645 0.5524 0.7732 0.046 Uiso 1 1 calc R
C17S C 0.2880(3) 0.44590(17) 0.90193(17) 0.0742(7) Uani 1 1 d .
H17A H 0.3669 0.4194 0.8609 0.111 Uiso 1 1 calc R
H17B H 0.2671 0.4006 0.9432 0.111 Uiso 1 1 calc R
H17C H 0.3060 0.4937 0.9253 0.111 Uiso 1 1 calc R
C21S C 0.9851(2) -0.23748(12) 0.00312(11) 0.0456(4) Uani 1 1 d .
C22S C 0.8727(2) -0.17466(13) 0.03699(11) 0.0495(5) Uani 1 1 d .
H22S H 0.8654 -0.1528 0.0867 0.059 Uiso 1 1 calc R
C23S C 0.7700(2) -0.14281(14) -0.00045(13) 0.0577(5) Uani 1 1 d .
H23S H 0.6936 -0.0986 0.0234 0.069 Uiso 1 1 calc R
C24S C 0.7774(2) -0.17438(14) -0.07168(14) 0.0562(5) Uani 1 1 d .
H24S H 0.7062 -0.1530 -0.0969 0.067 Uiso 1 1 calc R
C25S C 0.8900(3) -0.23771(14) -0.10621(13) 0.0595(6) Uani 1 1 d .
H25S H 0.8969 -0.2594 -0.1559 0.071 Uiso 1 1 calc R
C26S C 0.9923(2) -0.26958(12) -0.06886(11) 0.0483(5) Uani 1 1 d .
H26S H 1.0685 -0.3139 -0.0926 0.058 Uiso 1 1 calc R
C27S C 1.0977(3) -0.27091(16) 0.04362(15) 0.0677(6) Uani 1 1 d .
H27D H 1.1438 -0.2242 0.0410 0.102 Uiso 1 1 calc R
H27E H 1.1609 -0.3228 0.0170 0.102 Uiso 1 1 calc R
H27F H 1.0615 -0.2874 0.0992 0.102 Uiso 1 1 calc R

loop_
_atom_site_aniso_label
_atom_site_aniso_U_11
_atom_site_aniso_U_22
_atom_site_aniso_U_33
_atom_site_aniso_U_23
_atom_site_aniso_U_13
_atom_site_aniso_U_12
Al1 0.01806(19) 0.0225(2) 0.02170(19) -0.00255(15) -0.00501(15) -0.00412(15)
N1 0.0198(5) 0.0247(6) 0.0221(5) -0.0032(4) -0.0063(4) -0.0043(4)
O1 0.0242(5) 0.0238(5) 0.0256(5) -0.0066(4) -0.0021(4) -0.0073(4)
C1 0.0282(7) 0.0244(7) 0.0303(7) -0.0076(6) -0.0046(6) -0.0078(6)
C2 0.0264(7) 0.0285(7) 0.0283(7) -0.0088(6) -0.0063(6) -0.0070(6)
O2 0.0196(5) 0.0319(5) 0.0262(5) -0.0061(4) -0.0061(4) -0.0057(4)
C21 0.0191(6) 0.0267(7) 0.0250(7) 0.0023(5) -0.0089(5) -0.0038(5)
C22 0.0265(7) 0.0271(7) 0.0328(7) 0.0041(6) -0.0148(6) -0.0065(6)
C23 0.0257(7) 0.0336(8) 0.0444(9) 0.0089(7) -0.0170(6) -0.0113(6)
C24 0.0200(7) 0.0357(8) 0.0406(8) 0.0097(7) -0.0093(6) -0.0040(6)
C25 0.0219(7) 0.0291(7) 0.0292(7) 0.0032(6) -0.0071(5) 0.0006(5)
C26 0.0209(6) 0.0266(7) 0.0254(7) 0.0029(5) -0.0095(5) -0.0025(5)
C27 0.0359(8) 0.0319(8) 0.0462(9) -0.0034(7) -0.0193(7) -0.0094(6)
C28 0.0212(8) 0.0518(11) 0.0693(13) 0.0055(9) -0.0038(8) -0.0077(7)
C29 0.0217(6) 0.0234(7) 0.0281(7) -0.0022(5) -0.0072(5) -0.0004(5)
O3 0.0294(5) 0.0262(5) 0.0253(5) -0.0020(4) -0.0093(4) -0.0020(4)
C31 0.0242(7) 0.0286(7) 0.0257(7) 0.0025(5) -0.0089(5) -0.0087(5)
C32 0.0258(7) 0.0288(7) 0.0394(8) 0.0038(6) -0.0136(6) -0.0078(6)
C33 0.0334(8) 0.0396(9) 0.0457(9) 0.0084(7) -0.0239(7) -0.0085(7)
C34 0.0440(9) 0.0472(10) 0.0348(8) 0.0049(7) -0.0228(7) -0.0136(8)
C35 0.0348(8) 0.0403(9) 0.0272(7) -0.0009(6) -0.0118(6) -0.0105(7)
C36 0.0245(7) 0.0320(7) 0.0252(7) 0.0012(6) -0.0092(5) -0.0084(6)
C37 0.0307(8) 0.0317(8) 0.0547(10) -0.0018(7) -0.0169(7) 0.0014(6)
C38 0.0723(15) 0.0780(15) 0.0446(11) 0.0010(10) -0.0388(11) -0.0090(12)
C39 0.0225(7) 0.0326(7) 0.0206(6) -0.0025(5) -0.0050(5) -0.0038(5)
Al2 0.01833(19) 0.0219(2) 0.0224(2) -0.00276(15) -0.00497(15) -0.00451(15)
N2 0.0177(5) 0.0236(6) 0.0245(6) -0.0022(4) -0.0055(4) -0.0051(4)
O4 0.0240(5) 0.0231(5) 0.0245(5) -0.0059(4) -0.0020(4) -0.0072(4)
C3 0.0247(7) 0.0231(7) 0.0279(7) -0.0063(5) -0.0037(5) -0.0069(5)
C4 0.0226(6) 0.0267(7) 0.0280(7) -0.0056(5) -0.0064(5) -0.0086(5)
O5 0.0204(5) 0.0308(5) 0.0265(5) -0.0054(4) -0.0050(4) -0.0069(4)
C51 0.0192(6) 0.0256(7) 0.0244(6) 0.0022(5) -0.0084(5) -0.0043(5)
C52 0.0252(7) 0.0261(7) 0.0286(7) 0.0038(5) -0.0122(6) -0.0071(5)
C53 0.0242(7) 0.0311(7) 0.0357(8) 0.0074(6) -0.0119(6) -0.0114(6)
C54 0.0211(7) 0.0324(8) 0.0320(7) 0.0072(6) -0.0072(6) -0.0058(6)
C55 0.0207(6) 0.0270(7) 0.0293(7) 0.0007(5) -0.0070(5) -0.0021(5)
C56 0.0198(6) 0.0242(7) 0.0279(7) 0.0012(5) -0.0086(5) -0.0044(5)
C57 0.0352(8) 0.0317(8) 0.0375(8) -0.0016(6) -0.0135(7) -0.0134(6)
C58 0.0233(7) 0.0461(10) 0.0439(9) 0.0042(7) -0.0010(7) -0.0112(7)
C59 0.0193(6) 0.0226(7) 0.0308(7) -0.0042(5) -0.0058(5) -0.0025(5)
O6 0.0299(5) 0.0263(5) 0.0286(5) -0.0048(4) -0.0120(4) 0.0001(4)
C61 0.0245(7) 0.0237(7) 0.0268(7) 0.0025(5) -0.0087(5) -0.0082(5)
C62 0.0260(7) 0.0239(7) 0.0347(8) 0.0030(6) -0.0098(6) -0.0066(5)
C63 0.0298(8) 0.0300(8) 0.0398(8) 0.0083(6) -0.0159(6) -0.0068(6)
C64 0.0353(8) 0.0364(8) 0.0316(8) 0.0099(6) -0.0157(6) -0.0145(6)
C65 0.0300(7) 0.0341(8) 0.0257(7) 0.0031(6) -0.0076(6) -0.0129(6)
C66 0.0226(7) 0.0266(7) 0.0268(7) 0.0017(5) -0.0071(5) -0.0092(5)
C67 0.0319(8) 0.0309(8) 0.0443(9) -0.0036(7) -0.0125(7) 0.0037(6)
C68 0.0493(10) 0.0565(11) 0.0347(9) 0.0117(8) -0.0221(8) -0.0121(9)
C69 0.0225(7) 0.0302(7) 0.0224(6) -0.0013(5) -0.0045(5) -0.0066(5)
C1S 0.0428(9) 0.0269(7) 0.0272(7) -0.0057(6) -0.0075(6) -0.0098(6)
C2S 0.0472(9) 0.0288(8) 0.0258(7) -0.0044(6) -0.0043(6) -0.0162(7)
C3S 0.0613(11) 0.0301(8) 0.0371(9) 0.0006(7) -0.0203(8) -0.0118(8)
C4S 0.0447(11) 0.0447(11) 0.0724(14) -0.0067(10) -0.0227(10) -0.0101(8)
C5S 0.0440(11) 0.0505(12) 0.0704(14) -0.0023(10) 0.0038(10) -0.0213(9)
C6S 0.0569(11) 0.0345(9) 0.0362(9) 0.0041(7) -0.0018(8) -0.0136(8)
C7S 0.0541(11) 0.0452(10) 0.0532(11) -0.0081(9) -0.0237(9) -0.0051(9)
C11S 0.0504(10) 0.0336(9) 0.0487(10) -0.0070(7) -0.0240(8) -0.0070(7)
C12S 0.0683(13) 0.0431(10) 0.0373(9) 0.0087(8) -0.0171(9) -0.0223(9)
C13S 0.0436(10) 0.0490(11) 0.0508(11) 0.0009(8) -0.0090(8) -0.0169(8)
C14S 0.0463(10) 0.0324(9) 0.0513(10) -0.0024(7) -0.0194(8) -0.0057(7)
C15S 0.0555(11) 0.0259(8) 0.0354(8) -0.0021(6) -0.0115(7) -0.0098(7)
C16S 0.0408(9) 0.0303(8) 0.0443(9) -0.0111(7) -0.0036(7) -0.0122(7)
C17S 0.0814(17) 0.0599(14) 0.100(2) -0.0048(13) -0.0642(16) -0.0073(12)
C21S 0.0582(11) 0.0384(9) 0.0386(9) 0.0054(7) -0.0051(8) -0.0192(8)
C22S 0.0662(13) 0.0433(10) 0.0342(9) -0.0106(8) 0.0047(8) -0.0196(9)
C23S 0.0518(12) 0.0504(12) 0.0578(13) -0.0068(10) 0.0066(10) -0.0097(9)
C24S 0.0554(12) 0.0525(12) 0.0635(13) -0.0004(10) -0.0183(10) -0.0159(10)
C25S 0.0863(16) 0.0509(12) 0.0436(11) -0.0078(9) -0.0177(11) -0.0172(11)
C26S 0.0609(12) 0.0374(9) 0.0360(9) -0.0074(7) 0.0023(8) -0.0069(8)
C27S 0.0812(17) 0.0656(14) 0.0673(15) 0.0264(12) -0.0323(13) -0.0349(13)

loop_
_atom_type_symbol
_atom_type_description
_atom_type_scat_dispersion_real
_atom_type_scat_dispersion_imag
_atom_type_scat_source
C C 0.0033 0.0016 'International Tables Vol C Tables 4.2.6.8 and 6.1.1.4'
H H 0.0000 0.0000 'International Tables Vol C Tables 4.2.6.8 and 6.1.1.4'
Al Al 0.0645 0.0514 'International Tables Vol C Tables 4.2.6.8 and 6.1.1.4'
N N 0.0061 0.0033 'International Tables Vol C Tables 4.2.6.8 and 6.1.1.4'
O O 0.0106 0.0060 'International Tables Vol C Tables 4.2.6.8 and 6.1.1.4'

loop_
_geom_angle_atom_site_label_1
_geom_angle_atom_site_label_2
_geom_angle_atom_site_label_3
_geom_angle
O3 Al1 O2 116.21(5)
O3 Al1 O1 120.00(5)
O2 Al1 O1 123.79(5)
O3 Al1 O4 99.43(5)
O2 Al1 O4 94.19(5)
O1 Al1 O4 76.43(4)
O3 Al1 N1 93.83(5)
O2 Al1 N1 94.99(5)
O1 Al1 N1 82.35(4)
O4 Al1 N1 158.55(5)
O3 Al1 Al2 120.59(4)
O2 Al1 Al2 108.03(4)
O1 Al1 Al2 38.92(3)
O4 Al1 Al2 38.30(3)
N1 Al1 Al2 120.25(4)
C2 N1 C39 110.22(10)
C2 N1 C29 109.38(11)
C39 N1 C29 108.77(10)
C2 N1 Al1 106.24(8)
C39 N1 Al1 113.21(8)
C29 N1 Al1 108.94(8)
C1 O1 Al1 121.16(8)
C1 O1 Al2 132.01(9)
Al1 O1 Al2 102.96(5)
O1 C1 C2 106.22(11)
O1 C1 H1A 110.5
C2 C1 H1A 110.5
O1 C1 H1B 110.5
C2 C1 H1B 110.5
H1A C1 H1B 108.7
N1 C2 C1 108.98(11)
N1 C2 H2A 109.9
C1 C2 H2A 109.9
N1 C2 H2B 109.9
C1 C2 H2B 109.9
H2A C2 H2B 108.3
C21 O2 Al1 128.50(9)
O2 C21 C26 120.34(12)
O2 C21 C22 119.79(13)
C26 C21 C22 119.86(13)
C23 C22 C21 118.45(14)
C23 C22 C27 121.91(14)
C21 C22 C27 119.64(13)
C24 C23 C22 122.77(14)
C24 C23 H23 118.6
C22 C23 H23 118.6
C25 C24 C23 117.86(14)
C25 C24 C28 120.88(16)
C23 C24 C28 121.26(15)
C24 C25 C26 121.32(14)
C24 C25 H25 119.3
C26 C25 H25 119.3
C25 C26 C21 119.68(13)
C25 C26 C29 121.07(13)
C21 C26 C29 119.21(12)
C22 C27 H27A 109.5
C22 C27 H27B 109.5
H27A C27 H27B 109.5
C22 C27 H27C 109.5
H27A C27 H27C 109.5
H27B C27 H27C 109.5
C24 C28 H28A 109.5
C24 C28 H28B 109.5
H28A C28 H28B 109.5
C24 C28 H28C 109.5
H28A C28 H28C 109.5
H28B C28 H28C 109.5
N1 C29 C26 112.62(11)
N1 C29 H29A 109.1
C26 C29 H29A 109.1
N1 C29 H29B 109.1
C26 C29 H29B 109.1
H29A C29 H29B 107.8
C31 O3 Al1 128.55(9)
O3 C31 C36 121.48(12)
O3 C31 C32 118.45(13)
C36 C31 C32 120.07(13)
C33 C32 C31 118.26(14)
C33 C32 C37 122.64(14)
C31 C32 C37 119.08(14)
C34 C33 C32 122.99(14)
C34 C33 H33 118.5
C32 C33 H33 118.5
C33 C34 C35 117.62(14)
C33 C34 C38 121.26(16)
C35 C34 C38 121.11(17)
C34 C35 C36 121.53(15)
C34 C35 H35 119.2
C36 C35 H35 119.2
C35 C36 C31 119.49(13)
C35 C36 C39 120.10(13)
C31 C36 C39 120.30(12)
C32 C37 H37A 109.5
C32 C37 H37B 109.5
H37A C37 H37B 109.5
C32 C37 H37C 109.5
H37A C37 H37C 109.5
H37B C37 H37C 109.5
C34 C38 H38A 109.5
C34 C38 H38B 109.5
H38A C38 H38B 109.5
C34 C38 H38C 109.5
H38A C38 H38C 109.5
H38B C38 H38C 109.5
N1 C39 C36 113.14(11)
N1 C39 H39A 109.0
C36 C39 H39A 109.0
N1 C39 H39B 109.0
C36 C39 H39B 109.0
H39A C39 H39B 107.8
O5 Al2 O6 117.23(5)
O5 Al2 O4 122.05(5)
O6 Al2 O4 120.70(5)
O5 Al2 O1 97.19(5)
O6 Al2 O1 95.08(5)
O4 Al2 O1 76.49(4)
O5 Al2 N2 96.02(5)
O6 Al2 N2 93.37(5)
O4 Al2 N2 82.60(4)
O1 Al2 N2 158.93(5)
O5 Al2 Al1 120.05(4)
O6 Al2 Al1 106.64(4)
O4 Al2 Al1 39.16(3)
O1 Al2 Al1 38.12(3)
N2 Al2 Al1 120.83(4)
C69 N2 C4 110.51(10)
C69 N2 C59 109.14(10)
C4 N2 C59 110.39(10)
C69 N2 Al2 113.85(8)
C4 N2 Al2 105.08(8)
C59 N2 Al2 107.78(8)
C3 O4 Al2 121.17(8)
C3 O4 Al1 133.15(8)
Al2 O4 Al1 102.53(5)
O4 C3 C4 106.80(11)
O4 C3 H3A 110.4
C4 C3 H3A 110.4
O4 C3 H3B 110.4
C4 C3 H3B 110.4
H3A C3 H3B 108.6
N2 C4 C3 108.98(11)
N2 C4 H4A 109.9
C3 C4 H4A 109.9
N2 C4 H4B 109.9
C3 C4 H4B 109.9
H4A C4 H4B 108.3
C51 O5 Al2 128.95(9)
O5 C51 C56 120.87(12)
O5 C51 C52 119.24(12)
C56 C51 C52 119.90(12)
C53 C52 C51 118.44(13)
C53 C52 C57 121.85(13)
C51 C52 C57 119.68(13)
C52 C53 C54 122.66(13)
C52 C53 H53 118.7
C54 C53 H53 118.7
C55 C54 C53 117.65(13)
C55 C54 C58 121.12(14)
C53 C54 C58 121.21(14)
C54 C55 C56 121.48(14)
C54 C55 H55 119.3
C56 C55 H55 119.3
C55 C56 C51 119.85(13)
C55 C56 C59 120.49(13)
C51 C56 C59 119.66(12)
C52 C57 H57A 109.5
C52 C57 H57B 109.5
H57A C57 H57B 109.5
C52 C57 H57C 109.5
H57A C57 H57C 109.5
H57B C57 H57C 109.5
C54 C58 H58A 109.5
C54 C58 H58B 109.5
H58A C58 H58B 109.5
C54 C58 H58C 109.5
H58A C58 H58C 109.5
H58B C58 H58C 109.5
N2 C59 C56 112.43(11)
N2 C59 H59A 109.1
C56 C59 H59A 109.1
N2 C59 H59B 109.1
C56 C59 H59B 109.1
H59A C59 H59B 107.8
C61 O6 Al2 132.10(9)
O6 C61 C66 122.12(12)
O6 C61 C62 118.03(13)
C66 C61 C62 119.84(13)
C63 C62 C61 118.70(14)
C63 C62 C67 122.63(13)
C61 C62 C67 118.67(13)
C62 C63 C64 122.45(14)
C62 C63 H63 118.8
C64 C63 H63 118.8
C63 C64 C65 117.77(14)
C63 C64 C68 121.46(15)
C65 C64 C68 120.76(15)
C64 C65 C66 121.71(14)
C64 C65 H65 119.1
C66 C65 H65 119.1
C65 C66 C61 119.46(13)
C65 C66 C69 119.88(13)
C61 C66 C69 120.51(12)
C62 C67 H67A 109.5
C62 C67 H67B 109.5
H67A C67 H67B 109.5
C62 C67 H67C 109.5
H67A C67 H67C 109.5
H67B C67 H67C 109.5
C64 C68 H68A 109.5
C64 C68 H68B 109.5
H68A C68 H68B 109.5
C64 C68 H68C 109.5
H68A C68 H68C 109.5
H68B C68 H68C 109.5
N2 C69 C66 113.87(11)
N2 C69 H69A 108.8
C66 C69 H69A 108.8
N2 C69 H69B 108.8
C66 C69 H69B 108.8
H69A C69 H69B 107.7
C6S C1S C2S 117.96(16)
C6S C1S C7S 121.53(16)
C2S C1S C7S 120.51(16)
C3S C2S C1S 121.21(15)
C3S C2S H2S 119.4
C1S C2S H2S 119.4
C4S C3S C2S 119.87(17)
C4S C3S H3S 120.1
C2S C3S H3S 120.1
C3S C4S C5S 119.84(18)
C3S C4S H4S 120.1
C5S C4S H4S 120.1
C4S C5S C6S 120.10(18)
C4S C5S H5S 120.0
C6S C5S H5S 120.0
C5S C6S C1S 121.01(17)
C5S C6S H6S 119.5
C1S C6S H6S 119.5
C1S C7S H7S1 109.5
C1S C7S H7S2 109.5
H7S1 C7S H7S2 109.5
C1S C7S H7S3 109.5
H7S1 C7S H7S3 109.5
H7S2 C7S H7S3 109.5
C16S C11S C12S 117.58(16)
C16S C11S C17S 121.1(2)
C12S C11S C17S 121.3(2)
C13S C12S C11S 120.84(17)
C13S C12S H12S 119.6
C11S C12S H12S 119.6
C14S C13S C12S 120.68(18)
C14S C13S H13S 119.7
C12S C13S H13S 119.7
C13S C14S C15S 119.40(17)
C13S C14S H14S 120.3
C15S C14S H14S 120.3
C14S C15S C16S 120.38(16)
C14S C15S H15S 119.8
C16S C15S H15S 119.8
C15S C16S C11S 121.11(16)
C15S C16S H16S 119.4
C11S C16S H16S 119.4
C11S C17S H17A 109.5
C11S C17S H17B 109.5
H17A C17S H17B 109.5
C11S C17S H17C 109.5
H17A C17S H17C 109.5
H17B C17S H17C 109.5
C22S C21S C26S 118.50(19)
C22S C21S C27S 120.54(19)
C26S C21S C27S 121.0(2)
C21S C22S C23S 120.79(18)
C21S C22S H22S 119.6
C23S C22S H22S 119.6
C24S C23S C22S 120.64(19)
C24S C23S H23S 119.7
C22S C23S H23S 119.7
C23S C24S C25S 119.0(2)
C23S C24S H24S 120.5
C25S C24S H24S 120.5
C26S C25S C24S 120.33(19)
C26S C25S H25S 119.8
C24S C25S H25S 119.8
C25S C26S C21S 120.67(18)
C25S C26S H26S 119.7
C21S C26S H26S 119.7
C21S C27S H27D 109.5
C21S C27S H27E 109.5
H27D C27S H27E 109.5
C21S C27S H27F 109.5
H27D C27S H27F 109.5
H27E C27S H27F 109.5

loop_
_geom_bond_atom_site_label_1
_geom_bond_atom_site_label_2
_geom_bond_distance
Al1 O3 1.7466(11)
Al1 O2 1.7488(10)
Al1 O1 1.8279(10)
Al1 O4 1.8669(10)
Al1 N1 2.0941(12)
Al1 Al2 2.8856(6)
N1 C2 1.4921(17)
N1 C39 1.4957(17)
N1 C29 1.4977(17)
O1 C1 1.4215(16)
O1 Al2 1.8602(10)
C1 C2 1.516(2)
C1 H1A 0.9900
C1 H1B 0.9900
C2 H2A 0.9900
C2 H2B 0.9900
O2 C21 1.3509(16)
C21 C26 1.4018(19)
C21 C22 1.404(2)
C22 C23 1.391(2)
C22 C27 1.505(2)
C23 C24 1.390(2)
C23 H23 0.9500
C24 C25 1.389(2)
C24 C28 1.513(2)
C25 C26 1.3958(19)
C25 H25 0.9500
C26 C29 1.5009(19)
C27 H27A 0.9800
C27 H27B 0.9800
C27 H27C 0.9800
C28 H28A 0.9800
C28 H28B 0.9800
C28 H28C 0.9800
C29 H29A 0.9900
C29 H29B 0.9900
O3 C31 1.3500(17)
C31 C36 1.400(2)
C31 C32 1.4050(19)
C32 C33 1.391(2)
C32 C37 1.504(2)
C33 C34 1.389(3)
C33 H33 0.9500
C34 C35 1.391(2)
C34 C38 1.514(2)
C35 C36 1.397(2)
C35 H35 0.9500
C36 C39 1.5049(19)
C37 H37A 0.9800
C37 H37B 0.9800
C37 H37C 0.9800
C38 H38A 0.9800
C38 H38B 0.9800
C38 H38C 0.9800
C39 H39A 0.9900
C39 H39B 0.9900
Al2 O5 1.7433(10)
Al2 O6 1.7475(11)
Al2 O4 1.8322(10)
Al2 N2 2.0663(12)
N2 C69 1.4923(17)
N2 C4 1.4925(17)
N2 C59 1.4999(16)
O4 C3 1.4235(16)
C3 C4 1.521(2)
C3 H3A 0.9900
C3 H3B 0.9900
C4 H4A 0.9900
C4 H4B 0.9900
O5 C51 1.3510(16)
C51 C56 1.3990(19)
C51 C52 1.4072(19)
C52 C53 1.392(2)
C52 C57 1.502(2)
C53 C54 1.397(2)
C53 H53 0.9500
C54 C55 1.391(2)
C54 C58 1.508(2)
C55 C56 1.3942(19)
C55 H55 0.9500
C56 C59 1.5070(19)
C57 H57A 0.9800
C57 H57B 0.9800
C57 H57C 0.9800
C58 H58A 0.9800
C58 H58B 0.9800
C58 H58C 0.9800
C59 H59A 0.9900
C59 H59B 0.9900
O6 C61 1.3433(17)
C61 C66 1.402(2)
C61 C62 1.4075(19)
C62 C63 1.391(2)
C62 C67 1.504(2)
C63 C64 1.391(2)
C63 H63 0.9500
C64 C65 1.392(2)
C64 C68 1.511(2)
C65 C66 1.393(2)
C65 H65 0.9500
C66 C69 1.5078(19)
C67 H67A 0.9800
C67 H67B 0.9800
C67 H67C 0.9800
C68 H68A 0.9800
C68 H68B 0.9800
C68 H68C 0.9800
C69 H69A 0.9900
C69 H69B 0.9900
C1S C6S 1.385(2)
C1S C2S 1.391(2)
C1S C7S 1.505(2)
C2S C3S 1.385(2)
C2S H2S 0.9500
C3S C4S 1.374(3)
C3S H3S 0.9500
C4S C5S 1.381(3)
C4S H4S 0.9500
C5S C6S 1.384(3)
C5S H5S 0.9500
C6S H6S 0.9500
C7S H7S1 0.9800
C7S H7S2 0.9800
C7S H7S3 0.9800
C11S C16S 1.391(3)
C11S C12S 1.394(3)
C11S C17S 1.506(3)
C12S C13S 1.379(3)
C12S H12S 0.9500
C13S C14S 1.372(3)
C13S H13S 0.9500
C14S C15S 1.375(3)
C14S H14S 0.9500
C15S C16S 1.380(3)
C15S H15S 0.9500
C16S H16S 0.9500
C17S H17A 0.9800
C17S H17B 0.9800
C17S H17C 0.9800
C21S C22S 1.374(3)
C21S C26S 1.389(3)
C21S C27S 1.508(3)
C22S C23S 1.383(3)
C22S H22S 0.9500
C23S C24S 1.372(3)
C23S H23S 0.9500
C24S C25S 1.383(3)
C24S H24S 0.9500
C25S C26S 1.379(3)
C25S H25S 0.9500
C26S H26S 0.9500
C27S H27D 0.9800
C27S H27E 0.9800
C27S H27F 0.9800

loop_
_geom_torsion_atom_site_label_1
_geom_torsion_atom_site_label_2
_geom_torsion_atom_site_label_3
_geom_torsion_atom_site_label_4
_geom_torsion
O3 Al1 N1 C2 -102.55(9)
O2 Al1 N1 C2 140.70(9)
O1 Al1 N1 C2 17.23(8)
O4 Al1 N1 C2 25.71(17)
Al2 Al1 N1 C2 26.46(9)
O3 Al1 N1 C39 18.56(9)
O2 Al1 N1 C39 -98.19(9)
O1 Al1 N1 C39 138.34(9)
O4 Al1 N1 C39 146.82(12)
Al2 Al1 N1 C39 147.57(8)
O3 Al1 N1 C29 139.72(9)
O2 Al1 N1 C29 22.97(9)
O1 Al1 N1 C29 -100.51(9)
O4 Al1 N1 C29 -92.03(15)
Al2 Al1 N1 C29 -91.27(8)
O3 Al1 O1 C1 96.93(11)
O2 Al1 O1 C1 -83.98(11)
O4 Al1 O1 C1 -169.90(11)
N1 Al1 O1 C1 6.92(10)
Al2 Al1 O1 C1 -160.33(13)
O3 Al1 O1 Al2 -102.74(6)
O2 Al1 O1 Al2 76.35(6)
O4 Al1 O1 Al2 -9.57(5)
N1 Al1 O1 Al2 167.25(5)
Al1 O1 C1 C2 -28.72(14)
Al2 O1 C1 C2 177.48(9)
C39 N1 C2 C1 -159.13(11)
C29 N1 C2 C1 81.32(13)
Al1 N1 C2 C1 -36.12(13)
O1 C1 C2 N1 41.22(15)
O3 Al1 O2 C21 -71.75(12)
O1 Al1 O2 C21 109.13(11)
O4 Al1 O2 C21 -174.41(11)
N1 Al1 O2 C21 25.01(12)
Al2 Al1 O2 C21 149.07(10)
Al1 O2 C21 C26 -38.61(18)
Al1 O2 C21 C22 142.48(11)
O2 C21 C22 C23 -179.89(12)
C26 C21 C22 C23 1.2(2)
O2 C21 C22 C27 0.7(2)
C26 C21 C22 C27 -178.21(13)
C21 C22 C23 C24 0.7(2)
C27 C22 C23 C24 -179.91(14)
C22 C23 C24 C25 -0.8(2)
C22 C23 C24 C28 179.97(15)
C23 C24 C25 C26 -0.9(2)
C28 C24 C25 C26 178.26(14)
C24 C25 C26 C21 2.8(2)
C24 C25 C26 C29 -174.81(13)
O2 C21 C26 C25 178.18(12)
C22 C21 C26 C25 -2.9(2)
O2 C21 C26 C29 -4.16(19)
C22 C21 C26 C29 174.75(12)
C2 N1 C29 C26 -175.35(11)
C39 N1 C29 C26 64.21(14)
Al1 N1 C29 C26 -59.62(12)
C25 C26 C29 N1 -126.10(13)
C21 C26 C29 N1 56.28(16)
O2 Al1 O3 C31 124.99(11)
O1 Al1 O3 C31 -55.85(13)
O4 Al1 O3 C31 -135.55(11)
N1 Al1 O3 C31 27.52(12)
Al2 Al1 O3 C31 -101.24(11)
Al1 O3 C31 C36 -40.58(19)
Al1 O3 C31 C32 140.31(12)
O3 C31 C32 C33 176.75(13)
C36 C31 C32 C33 -2.4(2)
O3 C31 C32 C37 -4.6(2)
C36 C31 C32 C37 176.30(14)
C31 C32 C33 C34 1.8(2)
C37 C32 C33 C34 -176.77(16)
C32 C33 C34 C35 0.0(3)
C32 C33 C34 C38 178.50(18)
C33 C34 C35 C36 -1.3(3)
C38 C34 C35 C36 -179.81(17)
C34 C35 C36 C31 0.7(2)
C34 C35 C36 C39 -175.70(15)
O3 C31 C36 C35 -177.95(13)
C32 C31 C36 C35 1.1(2)
O3 C31 C36 C39 -1.5(2)
C32 C31 C36 C39 177.56(13)
C2 N1 C39 C36 66.34(14)
C29 N1 C39 C36 -173.74(11)
Al1 N1 C39 C36 -52.49(13)
C35 C36 C39 N1 -134.57(14)
C31 C36 C39 N1 49.04(18)
C1 O1 Al2 O5 -71.74(12)
Al1 O1 Al2 O5 131.06(5)
C1 O1 Al2 O6 46.57(12)
Al1 O1 Al2 O6 -110.63(5)
C1 O1 Al2 O4 166.94(12)
Al1 O1 Al2 O4 9.75(5)
C1 O1 Al2 N2 159.83(13)
Al1 O1 Al2 N2 2.64(16)
C1 O1 Al2 Al1 157.20(14)
O3 Al1 Al2 O5 41.29(6)
O2 Al1 Al2 O5 178.34(5)
O1 Al1 Al2 O5 -59.80(6)
O4 Al1 Al2 O5 105.09(7)
N1 Al1 Al2 O5 -74.46(6)
O3 Al1 Al2 O6 177.73(5)
O2 Al1 Al2 O6 -45.22(5)
O1 Al1 Al2 O6 76.64(6)
O4 Al1 Al2 O6 -118.47(6)
N1 Al1 Al2 O6 61.97(5)
O3 Al1 Al2 O4 -63.80(7)
O2 Al1 Al2 O4 73.25(6)
O1 Al1 Al2 O4 -164.89(7)
N1 Al1 Al2 O4 -179.55(6)
O3 Al1 Al2 O1 101.09(7)
O2 Al1 Al2 O1 -121.86(6)
O4 Al1 Al2 O1 164.89(7)
N1 Al1 Al2 O1 -14.67(6)
O3 Al1 Al2 N2 -77.81(6)
O2 Al1 Al2 N2 59.25(6)
O1 Al1 Al2 N2 -178.90(7)
O4 Al1 Al2 N2 -14.01(6)
N1 Al1 Al2 N2 166.44(5)
O5 Al2 N2 C69 91.39(9)
O6 Al2 N2 C69 -26.45(9)
O4 Al2 N2 C69 -146.98(9)
O1 Al2 N2 C69 -140.02(13)
Al1 Al2 N2 C69 -138.12(8)
O5 Al2 N2 C4 -147.55(8)
O6 Al2 N2 C4 94.61(9)
O4 Al2 N2 C4 -25.93(8)
O1 Al2 N2 C4 -18.96(18)
Al1 Al2 N2 C4 -17.06(9)
O5 Al2 N2 C59 -29.82(9)
O6 Al2 N2 C59 -147.66(9)
O4 Al2 N2 C59 91.81(9)
O1 Al2 N2 C59 98.78(15)
Al1 Al2 N2 C59 100.67(8)
O5 Al2 O4 C3 97.96(10)
O6 Al2 O4 C3 -84.06(11)
O1 Al2 O4 C3 -171.95(10)
N2 Al2 O4 C3 5.47(10)
Al1 Al2 O4 C3 -162.43(12)
O5 Al2 O4 Al1 -99.61(6)
O6 Al2 O4 Al1 78.37(6)
O1 Al2 O4 Al1 -9.53(5)
N2 Al2 O4 Al1 167.90(5)
O3 Al1 O4 C3 -72.27(12)
O2 Al1 O4 C3 45.19(12)
O1 Al1 O4 C3 168.96(12)
N1 Al1 O4 C3 160.32(13)
Al2 Al1 O4 C3 159.26(14)
O3 Al1 O4 Al2 128.47(5)
O2 Al1 O4 Al2 -114.08(5)
O1 Al1 O4 Al2 9.70(5)
N1 Al1 O4 Al2 1.05(15)
Al2 O4 C3 C4 16.39(14)
Al1 O4 C3 C4 -139.78(10)
C69 N2 C4 C3 164.09(11)
C59 N2 C4 C3 -75.08(13)
Al2 N2 C4 C3 40.87(12)
O4 C3 C4 N2 -37.73(14)
O6 Al2 O5 C51 80.60(12)
O4 Al2 O5 C51 -101.34(12)
O1 Al2 O5 C51 -179.88(11)
N2 Al2 O5 C51 -16.33(12)
Al1 Al2 O5 C51 -147.35(10)
Al2 O5 C51 C56 33.70(18)
Al2 O5 C51 C52 -146.27(11)
O5 C51 C52 C53 -179.95(12)
C56 C51 C52 C53 0.1(2)
O5 C51 C52 C57 1.77(19)
C56 C51 C52 C57 -178.20(13)
C51 C52 C53 C54 -1.4(2)
C57 C52 C53 C54 176.87(14)
C52 C53 C54 C55 1.1(2)
C52 C53 C54 C58 -177.28(14)
C53 C54 C55 C56 0.4(2)
C58 C54 C55 C56 178.81(14)
C54 C55 C56 C51 -1.6(2)
C54 C55 C56 C59 178.21(13)
O5 C51 C56 C55 -178.59(12)
C52 C51 C56 C55 1.4(2)
O5 C51 C56 C59 1.56(19)
C52 C51 C56 C59 -178.47(12)
C69 N2 C59 C56 -61.79(14)
C4 N2 C59 C56 176.56(11)
Al2 N2 C59 C56 62.31(12)
C55 C56 C59 N2 126.70(13)
C51 C56 C59 N2 -53.45(17)
O5 Al2 O6 C61 -112.95(12)
O4 Al2 O6 C61 68.97(14)
O1 Al2 O6 C61 146.26(12)
N2 Al2 O6 C61 -14.42(13)
Al1 Al2 O6 C61 109.18(12)
Al2 O6 C61 C66 29.4(2)
Al2 O6 C61 C62 -151.86(11)
O6 C61 C62 C63 -176.04(13)
C66 C61 C62 C63 2.8(2)
O6 C61 C62 C67 4.3(2)
C66 C61 C62 C67 -176.89(13)
C61 C62 C63 C64 -1.6(2)
C67 C62 C63 C64 177.99(15)
C62 C63 C64 C65 -0.7(2)
C62 C63 C64 C68 -179.76(15)
C63 C64 C65 C66 2.0(2)
C68 C64 C65 C66 -178.96(15)
C64 C65 C66 C61 -0.8(2)
C64 C65 C66 C69 174.76(13)
O6 C61 C66 C65 177.18(13)
C62 C61 C66 C65 -1.6(2)
O6 C61 C66 C69 1.6(2)
C62 C61 C66 C69 -177.14(12)
C4 N2 C69 C66 -64.05(14)
C59 N2 C69 C66 174.37(11)
Al2 N2 C69 C66 53.92(13)
C65 C66 C69 N2 140.06(13)
C61 C66 C69 N2 -44.39(18)
C6S C1S C2S C3S 0.6(2)
C7S C1S C2S C3S -178.75(15)
C1S C2S C3S C4S -0.1(2)
C2S C3S C4S C5S -0.2(3)
C3S C4S C5S C6S 0.1(3)
C4S C5S C6S C1S 0.4(3)
C2S C1S C6S C5S -0.7(3)
C7S C1S C6S C5S 178.62(17)
C16S C11S C12S C13S -0.3(3)
C17S C11S C12S C13S 178.76(19)
C11S C12S C13S C14S 0.4(3)
C12S C13S C14S C15S -0.1(3)
C13S C14S C15S C16S -0.2(3)
C14S C15S C16S C11S 0.3(2)
C12S C11S C16S C15S 0.0(2)
C17S C11S C16S C15S -179.12(17)
C26S C21S C22S C23S -1.2(3)
C27S C21S C22S C23S 179.03(19)
C21S C22S C23S C24S 1.1(3)
C22S C23S C24S C25S -0.9(3)
C23S C24S C25S C26S 1.0(3)
C24S C25S C26S C21S -1.2(3)
C22S C21S C26S C25S 1.3(3)
C27S C21S C26S C25S -178.95(19)
